data_2011113
loop_
_publ_author_name
'Zukerman-Schpector, J.'
'Camillo, Robinson L.'
'Comasseto, Jo\~ao V.'
'Cunha, Rodrigo L. O. R.'
'Caracelli, I.'

_publ_section_title
;
 Benzyltriethylammonium
 2,2,2,4-tetrachloro-2,5-dihydro-1,2\l^5^-oxatellurole
;
_journal_issue 7
_journal_name_full 'Acta Crystallographica Section C'
_journal_page_first 897
_journal_page_last 898
_journal_paper_doi 10.1107/S0108270100005515
_journal_volume 56
_journal_year 2000
_chemical_formula_iupac 'C13 H22 N 1+, C3 H3 Cl4 O Te 1-'
_chemical_formula_moiety 'C13 H22 N 1+, C3 H3 Cl4 O Te 1-'
_chemical_formula_sum 'C16 H25 Cl4 N O Te'
_chemical_formula_weight 516.77
_chemical_name_systematic
;
?
;
_space_group_IT_number 2
_symmetry_cell_setting triclinic
_symmetry_space_group_name_Hall '-P 1'
_symmetry_space_group_name_H-M 'P -1'
_cell_angle_alpha 94.403(4)
_cell_angle_beta 103.025(4)
_cell_angle_gamma 98.284(4)
_cell_formula_units_Z 2
_cell_length_a 7.5837(4)
_cell_length_b 11.2598(5)
_cell_length_c 12.8491(7)
_cell_measurement_reflns_used 25
_cell_measurement_temperature 293(2)
_cell_measurement_theta_max 18.10
_cell_measurement_theta_min 9.74
_cell_volume 1051.00(10)
_computing_cell_refinement 'CAD-4 Software'
_computing_data_collection 'CAD-4 Software (Enraf-Nonius,1989)'
_computing_data_reduction 'XCAD4 (Harms & Wocadlo, 1995)'
_computing_molecular_graphics 'ZORTEP (Zsolnai, 1995)'
_computing_publication_material
;
SHELXL97 (Sheldrick, 1997), PARST95 (Nardelli, 1995)
and WinGX (Farrugia, 1998)
;
_computing_structure_refinement 'SHELXL97 (Sheldrick, 1997)'
_computing_structure_solution 'SIR92 (Altomare et al., 1993)'
_diffrn_ambient_temperature 293(2)
_diffrn_measured_fraction_theta_full .999
_diffrn_measured_fraction_theta_max .999
_diffrn_measurement_device_type 'Enraf-Nonius CAD-4'
_diffrn_measurement_method \w/-2\q
_diffrn_radiation_monochromator graphite
_diffrn_radiation_source 'fine-focus sealed tube'
_diffrn_radiation_type MoK\a
_diffrn_radiation_wavelength .71073
_diffrn_reflns_av_R_equivalents .012
_diffrn_reflns_av_sigmaI/netI .0182
_diffrn_reflns_limit_h_max 9
_diffrn_reflns_limit_h_min -9
_diffrn_reflns_limit_k_max 13
_diffrn_reflns_limit_k_min 0
_diffrn_reflns_limit_l_max 15
_diffrn_reflns_limit_l_min -15
_diffrn_reflns_number 4119
_diffrn_reflns_theta_full 25.47
_diffrn_reflns_theta_max 25.47
_diffrn_reflns_theta_min 2.32
_diffrn_standards_decay_% -1.3
_diffrn_standards_interval_time 60
_diffrn_standards_number 3
_exptl_absorpt_coefficient_mu 1.926
_exptl_absorpt_correction_T_max .678
_exptl_absorpt_correction_T_min .539
_exptl_absorpt_correction_type '\y scan'
_exptl_absorpt_process_details '(North et al., 1968)'
_exptl_crystal_colour colourless
_exptl_crystal_density_diffrn 1.633
_exptl_crystal_density_method 'not measured'
_exptl_crystal_description irregular
_exptl_crystal_F_000 512
_exptl_crystal_size_max .30
_exptl_crystal_size_mid .30
_exptl_crystal_size_min .20
_refine_diff_density_max .571
_refine_diff_density_min -.536
_refine_ls_extinction_coef .0339(10)
_refine_ls_extinction_method SHELXL97
_refine_ls_goodness_of_fit_ref 1.068
_refine_ls_hydrogen_treatment constr
_refine_ls_matrix_type full
_refine_ls_number_parameters 212
_refine_ls_number_reflns 3906
_refine_ls_number_restraints 0
_refine_ls_restrained_S_all 1.068
_refine_ls_R_factor_all .025
_refine_ls_R_factor_gt .022
_refine_ls_shift/su_max .001
_refine_ls_shift/su_mean .000
_refine_ls_structure_factor_coef Fsqd
_refine_ls_weighting_details 'calc w = 1/[\s^2^(Fo^2^)+(0.0329P)^2^+0.4285P] where P = (Fo^2^+2Fc^2^)/3'
_refine_ls_weighting_scheme calc
_refine_ls_wR_factor_ref .059
_reflns_number_gt 3633
_reflns_number_total 3906
_reflns_threshold_expression I>2\s(I)
_cod_data_source_file fg1599.cif
_cod_data_source_block I
_cod_original_cell_volume 1051.00(9)
_cod_database_code 2011113
_cod_database_fobs_code 2011113

loop_
_symmetry_equiv_pos_as_xyz
'x, y, z'
'-x, -y, -z'

loop_
_atom_site_label
_atom_site_fract_x
_atom_site_fract_y
_atom_site_fract_z
_atom_site_U_iso_or_equiv
_atom_site_adp_type
_atom_site_calc_flag
_atom_site_refinement_flags
_atom_site_occupancy
_atom_site_disorder_assembly
_atom_site_disorder_group
_atom_site_type_symbol
Te .169452(19) .180958(13) .247386(11) .03806(8) Uani d . 1 . . Te
Cl1 .19849(11) .29493(9) .08880(6) .0707(2) Uani d . 1 . . Cl
Cl2 .10949(11) .07990(6) .40796(6) .05706(17) Uani d . 1 . . Cl
Cl3 .25405(12) .38006(6) .37106(6) .0646(2) Uani d . 1 . . Cl
Cl4 -.44295(10) .12574(10) .11170(7) .0801(3) Uani d . 1 . . Cl
N .2760(3) .75107(19) .30141(17) .0460(5) Uani d . 1 . . N
O .0492(3) .02981(16) .14819(14) .0502(4) Uani d . 1 . . O
C1 -.0994(3) .2113(2) .2193(2) .0471(6) Uani d . 1 . . C
H1 -.1364 .2777 .2506 .057 Uiso calc R 1 . . H
C2 -.2099(3) .1253(3) .1521(2) .0486(6) Uani d . 1 . . C
C3 -.1394(4) .0215(3) .1043(2) .0555(7) Uani d . 1 . . C
H3A -.2039 -.0539 .1187 .067 Uiso calc R 1 . . H
H3B -.1621 .0221 .0270 .067 Uiso calc R 1 . . H
C4 -.0653(4) .6608(2) .2736(2) .0457(5) Uani d . 1 . . C
C5 -.1156(4) .6257(3) .3653(2) .0519(6) Uani d . 1 . . C
H5 -.0569 .6683 .4319 .062 Uiso calc R 1 . . H
C6 -.2528(4) .5275(3) .3586(2) .0588(7) Uani d . 1 . . C
H6 -.2846 .5044 .4208 .071 Uiso calc R 1 . . H
C7 -.3417(4) .4644(3) .2611(3) .0609(7) Uani d . 1 . . C
H7 -.4330 .3983 .2570 .073 Uiso calc R 1 . . H
C8 -.2956(5) .4989(3) .1702(3) .0703(9) Uani d . 1 . . C
H8 -.3567 .4568 .1038 .084 Uiso calc R 1 . . H
C9 -.1584(4) .5964(3) .1761(2) .0645(8) Uani d . 1 . . C
H9 -.1283 .6189 .1133 .077 Uiso calc R 1 . . H
C10 .0760(4) .7712(2) .2787(2) .0528(6) Uani d . 1 . . C
H10A .0646 .8310 .3342 .063 Uiso calc R 1 . . H
H10B .0477 .8048 .2108 .063 Uiso calc R 1 . . H
C11 .3012(4) .6521(3) .2217(2) .0594(7) Uani d . 1 . . C
H11A .4242 .6339 .2452 .071 Uiso calc R 1 . . H
H11B .2158 .5798 .2237 .071 Uiso calc R 1 . . H
C12 .2734(6) .6801(4) .1066(3) .0864(11) Uani d . 1 . . C
H12A .1576 .7070 .0845 .130 Uiso calc R 1 . . H
H12B .2746 .6087 .0610 .130 Uiso calc R 1 . . H
H12C .3704 .7424 .1010 .130 Uiso calc R 1 . . H
C21 .3348(4) .7096(2) .4117(2) .0521(6) Uani d . 1 . . C
H21A .4571 .6898 .4199 .063 Uiso calc R 1 . . H
H21B .2529 .6361 .4148 .063 Uiso calc R 1 . . H
C22 .3364(5) .8001(3) .5062(2) .0689(8) Uani d . 1 . . C
H22A .4317 .8679 .5114 .103 Uiso calc R 1 . . H
H22B .3586 .7623 .5713 .103 Uiso calc R 1 . . H
H22C .2199 .8272 .4955 .103 Uiso calc R 1 . . H
C31 .3892(4) .8715(3) .2937(3) .0601(7) Uani d . 1 . . C
H31A .3449 .8958 .2230 .072 Uiso calc R 1 . . H
H31B .3693 .9317 .3461 .072 Uiso calc R 1 . . H
C32 .5936(4) .8711(3) .3122(3) .0739(9) Uani d . 1 . . C
H32A .6396 .8482 .3823 .111 Uiso calc R 1 . . H
H32B .6550 .9505 .3071 .111 Uiso calc R 1 . . H
H32C .6158 .8145 .2587 .111 Uiso calc R 1 . . H

loop_
_atom_site_aniso_label
_atom_site_aniso_U_11
_atom_site_aniso_U_22
_atom_site_aniso_U_33
_atom_site_aniso_U_12
_atom_site_aniso_U_13
_atom_site_aniso_U_23
Te .03822(11) .04155(11) .03652(10) .01256(6) .00943(6) .00487(6)
Cl1 .0652(4) .0975(6) .0555(4) .0163(4) .0168(3) .0353(4)
Cl2 .0766(5) .0502(4) .0500(4) .0144(3) .0213(3) .0150(3)
Cl3 .0839(5) .0431(3) .0623(4) -.0012(3) .0189(4) -.0040(3)
Cl4 .0382(4) .1175(7) .0806(5) .0173(4) .0081(3) -.0023(5)
N .0503(11) .0423(11) .0501(11) .0177(9) .0133(9) .0119(9)
O .0520(10) .0506(10) .0488(10) .0192(8) .0104(8) -.0057(8)
C1 .0441(13) .0468(13) .0546(14) .0182(11) .0143(11) .0039(11)
C2 .0381(13) .0623(16) .0475(13) .0126(11) .0119(10) .0074(12)
C3 .0523(15) .0589(16) .0521(15) .0068(12) .0124(12) -.0099(12)
C4 .0477(13) .0453(13) .0471(13) .0156(11) .0110(11) .0104(10)
C5 .0561(15) .0557(15) .0440(13) .0113(12) .0124(11) .0013(11)
C6 .0628(17) .0610(17) .0587(17) .0104(14) .0256(14) .0115(13)
C7 .0571(16) .0547(16) .0732(19) .0087(13) .0232(14) -.0002(14)
C8 .0628(19) .083(2) .0563(17) .0039(16) .0087(14) -.0133(16)
C9 .0672(19) .085(2) .0418(14) .0093(16) .0143(13) .0084(14)
C10 .0531(15) .0472(14) .0636(16) .0209(12) .0133(13) .0193(12)
C11 .0657(18) .0621(17) .0562(16) .0262(14) .0180(14) .0041(13)
C12 .093(3) .119(3) .0542(19) .027(2) .0248(18) .0100(19)
C21 .0590(16) .0507(14) .0498(14) .0201(12) .0099(12) .0131(11)
C22 .077(2) .073(2) .0534(17) .0129(16) .0109(15) .0008(14)
C31 .0585(17) .0509(15) .076(2) .0119(13) .0207(15) .0209(14)
C32 .0549(18) .083(2) .085(2) .0090(16) .0189(16) .0189(19)

loop_
_atom_type_symbol
_atom_type_description
_atom_type_scat_dispersion_real
_atom_type_scat_dispersion_imag
_atom_type_scat_source
O O .0106 .0060 'International Tables Vol C Tables 4.2.6.8 and 6.1.1.4'
N N .0061 .0033 'International Tables Vol C Tables 4.2.6.8 and 6.1.1.4'
C C .0033 .0016 'International Tables Vol C Tables 4.2.6.8 and 6.1.1.4'
H H .0000 .0000 'International Tables Vol C Tables 4.2.6.8 and 6.1.1.4'
Te Te -.5308 1.6751 'International Tables Vol C Tables 4.2.6.8 and 6.1.1.4'
Cl Cl .1484 .1585 'International Tables Vol C Tables 4.2.6.8 and 6.1.1.4'

loop_
_geom_angle_atom_site_label_1
_geom_angle_atom_site_label_2
_geom_angle_atom_site_label_3
_geom_angle
_geom_angle_publ_flag
O Te C1 81.61(9) yes
O Te Cl1 90.69(6) yes
C1 Te Cl1 87.13(8) yes
O Te Cl2 90.99(6) yes
C1 Te Cl2 86.64(8) yes
Cl1 Te Cl2 173.24(3) yes
O Te Cl3 168.13(5) yes
C1 Te Cl3 86.59(8) yes
Cl1 Te Cl3 90.00(3) yes
Cl2 Te Cl3 87.02(2) yes
C21 N C11 106.0(2) no
C21 N C31 111.3(2) no
C11 N C31 111.5(2) no
C21 N C10 111.0(2) no
C11 N C10 111.1(2) no
C31 N C10 106.02(19) no
C3 O Te 115.40(15) no
C2 C1 Te 111.21(19) no
C1 C2 C3 121.2(2) no
C1 C2 Cl4 122.2(2) no
C3 C2 Cl4 116.6(2) no
O C3 C2 110.3(2) no
C9 C4 C5 117.9(3) no
C9 C4 C10 120.7(3) no
C5 C4 C10 121.3(2) no
C4 C5 C6 120.6(3) no
C7 C6 C5 120.5(3) no
C8 C7 C6 119.6(3) no
C7 C8 C9 120.4(3) no
C4 C9 C8 121.1(3) no
C4 C10 N 115.8(2) no
C12 C11 N 115.7(3) no
N C21 C22 115.5(2) no
C32 C31 N 114.7(2) no

loop_
_geom_bond_atom_site_label_1
_geom_bond_atom_site_label_2
_geom_bond_distance
_geom_bond_publ_flag
Te O 2.0120(18) yes
Te C1 2.072(2) yes
Te Cl1 2.5239(7) yes
Te Cl2 2.5283(7) yes
Te Cl3 2.5577(7) yes
N C21 1.517(3) no
N C11 1.518(3) no
N C31 1.519(3) no
N C10 1.532(3) no
Cl4 C2 1.727(3) no
O C3 1.401(3) no
C1 C2 1.303(4) no
C2 C3 1.499(4) no
C4 C9 1.382(4) no
C4 C5 1.385(4) no
C4 C10 1.507(4) no
C5 C6 1.388(4) no
C6 C7 1.369(4) no
C7 C8 1.361(5) no
C8 C9 1.384(5) no
C11 C12 1.511(4) no
C21 C22 1.521(4) no
C31 C32 1.515(4) no
